data_7021654
loop_
_publ_author_name
'Shuttleworth, Timothy A.'
'Huertos, Miguel A.'
'Pernik, Indrek'
'Young, Rowan D.'
'Weller, Andrew S.'

_publ_section_title
;
 Bis(phosphine)boronium salts. Synthesis, structures and coordination
 chemistry.
;
_journal_issue 36
_journal_name_full 'Dalton transactions (Cambridge, England : 2003)'
_journal_page_first 12917
_journal_page_last 12925
_journal_paper_doi 10.1039/c3dt50817j
_journal_volume 42
_journal_year 2013
_chemical_formula_sum 'C17 H40 B F3 O3 P2 S'
_chemical_formula_weight 454.30
_chemical_melting_point ?
_space_group_IT_number 14
_symmetry_cell_setting monoclinic
_symmetry_space_group_name_Hall '-P 2yn'
_symmetry_space_group_name_H-M 'P 1 21/n 1'
_atom_sites_solution_hydrogens geom
_atom_sites_solution_primary direct
_atom_sites_solution_secondary difmap
_audit_creation_method SHELXL-97
_cell_angle_alpha 90.00
_cell_angle_beta 92.6590(10)
_cell_angle_gamma 90.00
_cell_formula_units_Z 4
_cell_length_a 8.84740(10)
_cell_length_b 11.1909(2)
_cell_length_c 25.1074(4)
_cell_measurement_reflns_used 5741
_cell_measurement_temperature 150(2)
_cell_measurement_theta_max 27.485
_cell_measurement_theta_min 5.097
_cell_volume 2483.22(7)
_computing_cell_refinement 'Denzo/Scalepack (Otwinowski & Minor 1997)'
_computing_data_collection 'Collect (Nonius BV, 1997-2000)'
_computing_data_reduction 'Denzo/Scalepack (Otwinowski & Minor 1997)'
_computing_molecular_graphics 'ORTEP3 (Farrugia, 1997)'
_computing_publication_material 'Bruker SHELXTL'
_computing_structure_refinement 'SHELXL-97 (Sheldrick, 1997)'
_computing_structure_solution 'SIR92 (Altomare et al., 1994)'
_diffrn_ambient_temperature 150(2)
_diffrn_detector_area_resol_mean 9
_diffrn_measured_fraction_theta_full 0.991
_diffrn_measured_fraction_theta_max 0.991
_diffrn_measurement_device '95mm CCD camera on \k-goniostat'
_diffrn_measurement_device_type KappaCCD
_diffrn_measurement_method CCD
_diffrn_radiation_monochromator graphite
_diffrn_radiation_source 'fine-focus sealed tube'
_diffrn_radiation_type MoK\a
_diffrn_radiation_wavelength 0.71073
_diffrn_reflns_av_R_equivalents 0.0303
_diffrn_reflns_av_unetI/netI 0.0515
_diffrn_reflns_limit_h_max 11
_diffrn_reflns_limit_h_min -11
_diffrn_reflns_limit_k_max 14
_diffrn_reflns_limit_k_min -12
_diffrn_reflns_limit_l_max 32
_diffrn_reflns_limit_l_min -32
_diffrn_reflns_number 9241
_diffrn_reflns_theta_full 27.51
_diffrn_reflns_theta_max 27.51
_diffrn_reflns_theta_min 5.10
_exptl_absorpt_coefficient_mu 0.295
_exptl_absorpt_correction_T_max 1.0
_exptl_absorpt_correction_T_min 0.76
_exptl_absorpt_correction_type multi-scan
_exptl_absorpt_process_details 'Denzo/Scalepack (Otwinowski & Minor 1997)'
_exptl_crystal_colour colourless
_exptl_crystal_density_diffrn 1.215
_exptl_crystal_density_meas ?
_exptl_crystal_density_method 'not measured'
_exptl_crystal_description block
_exptl_crystal_F_000 976
_exptl_crystal_size_max 0.42
_exptl_crystal_size_mid 0.36
_exptl_crystal_size_min 0.18
_refine_diff_density_max 0.352
_refine_diff_density_min -0.295
_refine_diff_density_rms 0.057
_refine_ls_extinction_method none
_refine_ls_goodness_of_fit_ref 0.881
_refine_ls_hydrogen_treatment mixed
_refine_ls_matrix_type full
_refine_ls_number_parameters 260
_refine_ls_number_reflns 5676
_refine_ls_number_restraints 0
_refine_ls_restrained_S_all 0.881
_refine_ls_R_factor_all 0.0722
_refine_ls_R_factor_gt 0.0438
_refine_ls_shift/su_max 0.000
_refine_ls_shift/su_mean 0.000
_refine_ls_structure_factor_coef Fsqd
_refine_ls_weighting_details 'calc w=1/[\s^2^(Fo^2^)+(0.0568P)^2^+2.5272P] where P=(Fo^2^+2Fc^2^)/3'
_refine_ls_weighting_scheme calc
_refine_ls_wR_factor_gt 0.1006
_refine_ls_wR_factor_ref 0.1176
_reflns_number_gt 4083
_reflns_number_total 5676
_reflns_threshold_expression >2sigma(I)
_cod_data_source_file c3dt50817j.txt
_cod_data_source_block 1b
_cod_depositor_comments
;
The following automatic conversions were performed:

'_chemical_melting_point' value 'not measured' was changed to '?' -
the value is undefined or not given.

Automatic conversion script
Id: cif_fix_values 1891 2012-01-12 08:04:46Z andrius 

The following automatic conversions were performed:

'_exptl_crystal_density_meas' value 'not measured' was changed to '?'
- the value is perceived as not measured.

Automatic conversion script
Id: cif_fix_values 3008 2015-01-20 13:52:24Z robertas 
;
_cod_original_sg_symbol_H-M P21/n
_cod_database_code 7021654

loop_
_symmetry_equiv_pos_as_xyz
'x, y, z'
'-x+1/2, y+1/2, -z+1/2'
'-x, -y, -z'
'x-1/2, -y-1/2, z-1/2'

loop_
_atom_site_label
_atom_site_type_symbol
_atom_site_fract_x
_atom_site_fract_y
_atom_site_fract_z
_atom_site_U_iso_or_equiv
_atom_site_adp_type
_atom_site_occupancy
_atom_site_symmetry_multiplicity
_atom_site_calc_flag
_atom_site_refinement_flags
C1 C 0.0700(2) -0.00104(19) 0.17149(8) 0.0243(4) Uani 1 1 d .
C2 C -0.0293(2) -0.0847(2) 0.13660(10) 0.0358(5) Uani 1 1 d .
H2A H -0.0274 -0.0591 0.0993 0.054 Uiso 1 1 calc R
H2B H -0.1335 -0.0820 0.1482 0.054 Uiso 1 1 calc R
H2C H 0.0094 -0.1665 0.1399 0.054 Uiso 1 1 calc R
C3 C 0.0699(3) -0.0381(2) 0.23033(9) 0.0363(6) Uani 1 1 d .
H3A H 0.1341 0.0167 0.2518 0.054 Uiso 1 1 calc R
H3B H 0.1092 -0.1197 0.2343 0.054 Uiso 1 1 calc R
H3C H -0.0337 -0.0351 0.2425 0.054 Uiso 1 1 calc R
C4 C 0.0093(3) 0.1270(2) 0.16623(10) 0.0350(5) Uani 1 1 d .
H4A H 0.0085 0.1518 0.1288 0.053 Uiso 1 1 calc R
H4B H 0.0745 0.1810 0.1878 0.053 Uiso 1 1 calc R
H4C H -0.0938 0.1302 0.1788 0.053 Uiso 1 1 calc R
C5 C 0.3644(2) -0.14396(19) 0.14453(8) 0.0244(4) Uani 1 1 d .
C6 C 0.3391(3) -0.2241(2) 0.19268(9) 0.0360(5) Uani 1 1 d .
H6A H 0.3708 -0.1816 0.2255 0.054 Uiso 1 1 calc R
H6B H 0.3988 -0.2974 0.1898 0.054 Uiso 1 1 calc R
H6C H 0.2316 -0.2445 0.1936 0.054 Uiso 1 1 calc R
C7 C 0.3154(3) -0.2094(2) 0.09299(9) 0.0309(5) Uani 1 1 d .
H7A H 0.3323 -0.1576 0.0623 0.046 Uiso 1 1 calc R
H7B H 0.2078 -0.2297 0.0936 0.046 Uiso 1 1 calc R
H7C H 0.3749 -0.2827 0.0900 0.046 Uiso 1 1 calc R
C8 C 0.5338(2) -0.1129(2) 0.14369(10) 0.0341(5) Uani 1 1 d .
H8A H 0.5514 -0.0617 0.1129 0.051 Uiso 1 1 calc R
H8B H 0.5928 -0.1866 0.1410 0.051 Uiso 1 1 calc R
H8C H 0.5650 -0.0707 0.1766 0.051 Uiso 1 1 calc R
C9 C 0.4758(2) 0.31714(19) 0.09556(8) 0.0244(4) Uani 1 1 d .
C10 C 0.5311(3) 0.2541(2) 0.14733(9) 0.0325(5) Uani 1 1 d .
H10A H 0.4604 0.2703 0.1754 0.049 Uiso 1 1 calc R
H10B H 0.6318 0.2839 0.1585 0.049 Uiso 1 1 calc R
H10C H 0.5362 0.1677 0.1411 0.049 Uiso 1 1 calc R
C11 C 0.4676(3) 0.4515(2) 0.10704(10) 0.0347(5) Uani 1 1 d .
H11A H 0.3961 0.4659 0.1350 0.052 Uiso 1 1 calc R
H11B H 0.4336 0.4939 0.0745 0.052 Uiso 1 1 calc R
H11C H 0.5680 0.4806 0.1190 0.052 Uiso 1 1 calc R
C12 C 0.5868(2) 0.2912(2) 0.05195(9) 0.0333(5) Uani 1 1 d .
H12A H 0.5520 0.3310 0.0188 0.050 Uiso 1 1 calc R
H12B H 0.5921 0.2048 0.0460 0.050 Uiso 1 1 calc R
H12C H 0.6874 0.3213 0.0631 0.050 Uiso 1 1 calc R
C13 C 0.1959(2) 0.3046(2) 0.01351(8) 0.0247(4) Uani 1 1 d .
C14 C 0.0266(2) 0.2737(2) 0.01549(9) 0.0323(5) Uani 1 1 d .
H14A H -0.0173 0.3169 0.0450 0.048 Uiso 1 1 calc R
H14B H 0.0151 0.1875 0.0209 0.048 Uiso 1 1 calc R
H14C H -0.0257 0.2971 -0.0182 0.048 Uiso 1 1 calc R
C15 C 0.2638(3) 0.2371(2) -0.03286(8) 0.0333(5) Uani 1 1 d .
H15A H 0.2532 0.1509 -0.0273 0.050 Uiso 1 1 calc R
H15B H 0.3713 0.2573 -0.0345 0.050 Uiso 1 1 calc R
H15C H 0.2104 0.2599 -0.0664 0.050 Uiso 1 1 calc R
C16 C 0.2120(3) 0.4397(2) 0.00520(9) 0.0351(5) Uani 1 1 d .
H16A H 0.1685 0.4823 0.0350 0.053 Uiso 1 1 calc R
H16B H 0.1583 0.4629 -0.0282 0.053 Uiso 1 1 calc R
H16C H 0.3193 0.4602 0.0036 0.053 Uiso 1 1 calc R
C101 C -0.1298(3) 0.5736(3) 0.20215(10) 0.0400(6) Uani 1 1 d .
O100 O -0.1115(2) 0.41534(17) 0.12933(8) 0.0490(5) Uani 1 1 d .
O200 O 0.1092(2) 0.4523(2) 0.18724(8) 0.0526(5) Uani 1 1 d .
O300 O 0.0293(2) 0.59846(17) 0.12102(7) 0.0488(5) Uani 1 1 d .
F100 F -0.1866(2) 0.4956(2) 0.23563(7) 0.0730(6) Uani 1 1 d .
F200 F -0.0528(2) 0.65358(19) 0.23150(7) 0.0735(6) Uani 1 1 d .
F300 F -0.24741(18) 0.62918(17) 0.17829(7) 0.0636(5) Uani 1 1 d .
P1 P 0.26536(5) 0.00228(5) 0.148186(19) 0.01899(13) Uani 1 1 d .
P2 P 0.28529(6) 0.25492(5) 0.078185(19) 0.01995(13) Uani 1 1 d .
S100 S -0.01189(6) 0.50159(5) 0.15458(2) 0.02765(14) Uani 1 1 d .
B1 B 0.2816(3) 0.0818(2) 0.08001(9) 0.0223(5) Uani 1 1 d .
H1 H 0.340(2) 0.059(2) 0.1878(8) 0.023(5) Uiso 1 1 d .
H2 H 0.203(2) 0.3060(19) 0.1134(8) 0.019(5) Uiso 1 1 d .
H3 H 0.395(3) 0.054(2) 0.0643(9) 0.036(7) Uiso 1 1 d .
H4 H 0.181(3) 0.055(2) 0.0549(9) 0.039(7) Uiso 1 1 d .

loop_
_atom_site_aniso_label
_atom_site_aniso_U_11
_atom_site_aniso_U_22
_atom_site_aniso_U_33
_atom_site_aniso_U_23
_atom_site_aniso_U_13
_atom_site_aniso_U_12
C1 0.0200(9) 0.0240(11) 0.0294(10) 0.0020(9) 0.0054(8) -0.0002(8)
C2 0.0236(11) 0.0377(14) 0.0463(13) 0.0004(11) 0.0017(10) -0.0085(10)
C3 0.0342(12) 0.0424(14) 0.0336(12) 0.0050(11) 0.0143(10) 0.0044(11)
C4 0.0283(11) 0.0324(13) 0.0454(13) 0.0025(11) 0.0120(10) 0.0064(10)
C5 0.0252(10) 0.0210(11) 0.0270(10) 0.0008(8) 0.0000(8) 0.0036(8)
C6 0.0472(14) 0.0280(13) 0.0327(12) 0.0075(10) 0.0021(10) 0.0076(11)
C7 0.0368(12) 0.0243(11) 0.0321(11) -0.0026(9) 0.0063(9) 0.0003(10)
C8 0.0255(11) 0.0325(13) 0.0443(13) -0.0030(11) 0.0003(9) 0.0074(10)
C9 0.0232(10) 0.0226(11) 0.0274(10) 0.0002(8) -0.0012(8) -0.0050(8)
C10 0.0334(12) 0.0319(13) 0.0311(11) 0.0020(10) -0.0100(9) -0.0072(10)
C11 0.0401(13) 0.0230(12) 0.0404(13) -0.0036(10) -0.0046(10) -0.0089(10)
C12 0.0262(11) 0.0361(13) 0.0379(12) -0.0031(10) 0.0050(9) -0.0075(10)
C13 0.0277(11) 0.0250(11) 0.0213(10) 0.0032(8) -0.0006(8) -0.0005(9)
C14 0.0266(11) 0.0361(14) 0.0335(12) 0.0046(10) -0.0056(9) 0.0016(10)
C15 0.0354(12) 0.0415(14) 0.0230(10) -0.0002(10) 0.0000(9) -0.0012(11)
C16 0.0409(13) 0.0298(13) 0.0341(12) 0.0119(10) -0.0029(10) -0.0014(11)
C101 0.0357(13) 0.0515(17) 0.0326(12) -0.0033(11) 0.0009(10) -0.0002(12)
O100 0.0503(11) 0.0363(11) 0.0596(11) -0.0160(9) -0.0055(9) -0.0093(9)
O200 0.0351(10) 0.0633(13) 0.0585(12) 0.0100(10) -0.0073(8) 0.0133(9)
O300 0.0627(12) 0.0451(11) 0.0394(10) 0.0084(8) 0.0100(9) -0.0130(9)
F100 0.0538(10) 0.1124(17) 0.0548(10) 0.0279(10) 0.0237(8) -0.0030(10)
F200 0.0737(12) 0.0921(15) 0.0544(10) -0.0450(10) 0.0001(9) -0.0088(11)
F300 0.0505(9) 0.0704(12) 0.0691(11) -0.0099(9) -0.0063(8) 0.0314(9)
P1 0.0189(2) 0.0174(3) 0.0207(2) -0.0003(2) 0.00101(18) -0.0009(2)
P2 0.0211(2) 0.0184(3) 0.0203(2) 0.0003(2) 0.00043(18) -0.0010(2)
S100 0.0262(3) 0.0271(3) 0.0296(3) 0.0006(2) 0.0003(2) -0.0014(2)
B1 0.0250(11) 0.0195(11) 0.0225(11) 0.0014(9) 0.0019(9) -0.0003(9)

loop_
_atom_type_symbol
_atom_type_description
_atom_type_scat_dispersion_real
_atom_type_scat_dispersion_imag
_atom_type_scat_source
H H 0.0000 0.0000 'International Tables Vol C Tables 4.2.6.8 and 6.1.1.4'
C C 0.0033 0.0016 'International Tables Vol C Tables 4.2.6.8 and 6.1.1.4'
O O 0.0106 0.0060 'International Tables Vol C Tables 4.2.6.8 and 6.1.1.4'
F F 0.0171 0.0103 'International Tables Vol C Tables 4.2.6.8 and 6.1.1.4'
P P 0.1023 0.0942 'International Tables Vol C Tables 4.2.6.8 and 6.1.1.4'
S S 0.1246 0.1234 'International Tables Vol C Tables 4.2.6.8 and 6.1.1.4'
B B 0.0013 0.0007 'International Tables Vol C Tables 4.2.6.8 and 6.1.1.4'

loop_
_geom_angle_atom_site_label_1
_geom_angle_atom_site_label_2
_geom_angle_atom_site_label_3
_geom_angle
C2 C1 C3 111.06(19)
C2 C1 C4 109.44(18)
C3 C1 C4 108.64(18)
C2 C1 P1 110.55(15)
C3 C1 P1 110.62(15)
C4 C1 P1 106.40(14)
C1 C2 H2A 109.5
C1 C2 H2B 109.5
H2A C2 H2B 109.5
C1 C2 H2C 109.5
H2A C2 H2C 109.5
H2B C2 H2C 109.5
C1 C3 H3A 109.5
C1 C3 H3B 109.5
H3A C3 H3B 109.5
C1 C3 H3C 109.5
H3A C3 H3C 109.5
H3B C3 H3C 109.5
C1 C4 H4A 109.5
C1 C4 H4B 109.5
H4A C4 H4B 109.5
C1 C4 H4C 109.5
H4A C4 H4C 109.5
H4B C4 H4C 109.5
C6 C5 C7 109.98(18)
C6 C5 C8 108.71(18)
C7 C5 C8 109.47(18)
C6 C5 P1 112.96(15)
C7 C5 P1 110.30(14)
C8 C5 P1 105.26(15)
C5 C6 H6A 109.5
C5 C6 H6B 109.5
H6A C6 H6B 109.5
C5 C6 H6C 109.5
H6A C6 H6C 109.5
H6B C6 H6C 109.5
C5 C7 H7A 109.5
C5 C7 H7B 109.5
H7A C7 H7B 109.5
C5 C7 H7C 109.5
H7A C7 H7C 109.5
H7B C7 H7C 109.5
C5 C8 H8A 109.5
C5 C8 H8B 109.5
H8A C8 H8B 109.5
C5 C8 H8C 109.5
H8A C8 H8C 109.5
H8B C8 H8C 109.5
C12 C9 C11 110.94(18)
C12 C9 C10 109.13(18)
C11 C9 C10 107.89(18)
C12 C9 P2 111.47(14)
C11 C9 P2 111.20(15)
C10 C9 P2 106.01(14)
C9 C10 H10A 109.5
C9 C10 H10B 109.5
H10A C10 H10B 109.5
C9 C10 H10C 109.5
H10A C10 H10C 109.5
H10B C10 H10C 109.5
C9 C11 H11A 109.5
C9 C11 H11B 109.5
H11A C11 H11B 109.5
C9 C11 H11C 109.5
H11A C11 H11C 109.5
H11B C11 H11C 109.5
C9 C12 H12A 109.5
C9 C12 H12B 109.5
H12A C12 H12B 109.5
C9 C12 H12C 109.5
H12A C12 H12C 109.5
H12B C12 H12C 109.5
C16 C13 C15 109.90(18)
C16 C13 C14 108.81(18)
C15 C13 C14 109.24(18)
C16 C13 P2 112.07(15)
C15 C13 P2 110.47(15)
C14 C13 P2 106.24(14)
C13 C14 H14A 109.5
C13 C14 H14B 109.5
H14A C14 H14B 109.5
C13 C14 H14C 109.5
H14A C14 H14C 109.5
H14B C14 H14C 109.5
C13 C15 H15A 109.5
C13 C15 H15B 109.5
H15A C15 H15B 109.5
C13 C15 H15C 109.5
H15A C15 H15C 109.5
H15B C15 H15C 109.5
C13 C16 H16A 109.5
C13 C16 H16B 109.5
H16A C16 H16B 109.5
C13 C16 H16C 109.5
H16A C16 H16C 109.5
H16B C16 H16C 109.5
F100 C101 F200 107.0(2)
F100 C101 F300 106.3(2)
F200 C101 F300 107.8(2)
F100 C101 S100 111.8(2)
F200 C101 S100 111.68(17)
F300 C101 S100 111.93(17)
C1 P1 C5 116.53(10)
C1 P1 B1 113.36(10)
C5 P1 B1 107.81(10)
C1 P1 H1 102.3(9)
C5 P1 H1 103.6(9)
B1 P1 H1 112.8(9)
C9 P2 C13 115.98(9)
C9 P2 B1 112.67(10)
C13 P2 B1 108.24(10)
C9 P2 H2 101.8(9)
C13 P2 H2 103.5(9)
B1 P2 H2 114.3(9)
O200 S100 O300 115.22(12)
O200 S100 O100 114.97(13)
O300 S100 O100 114.68(12)
O200 S100 C101 103.46(12)
O300 S100 C101 102.79(12)
O100 S100 C101 103.30(12)
P2 B1 P1 118.78(12)
P2 B1 H3 104.3(13)
P1 B1 H3 106.5(12)
P2 B1 H4 105.6(13)
P1 B1 H4 106.7(13)
H3 B1 H4 115.4(17)

loop_
_geom_bond_atom_site_label_1
_geom_bond_atom_site_label_2
_geom_bond_distance
C1 C2 1.531(3)
C1 C3 1.535(3)
C1 C4 1.534(3)
C1 P1 1.850(2)
C2 H2A 0.9800
C2 H2B 0.9800
C2 H2C 0.9800
C3 H3A 0.9800
C3 H3B 0.9800
C3 H3C 0.9800
C4 H4A 0.9800
C4 H4B 0.9800
C4 H4C 0.9800
C5 C6 1.530(3)
C5 C7 1.532(3)
C5 C8 1.540(3)
C5 P1 1.860(2)
C6 H6A 0.9800
C6 H6B 0.9800
C6 H6C 0.9800
C7 H7A 0.9800
C7 H7B 0.9800
C7 H7C 0.9800
C8 H8A 0.9800
C8 H8B 0.9800
C8 H8C 0.9800
C9 C12 1.532(3)
C9 C11 1.534(3)
C9 C10 1.539(3)
C9 P2 1.857(2)
C10 H10A 0.9800
C10 H10B 0.9800
C10 H10C 0.9800
C11 H11A 0.9800
C11 H11B 0.9800
C11 H11C 0.9800
C12 H12A 0.9800
C12 H12B 0.9800
C12 H12C 0.9800
C13 C16 1.533(3)
C13 C15 1.534(3)
C13 C14 1.540(3)
C13 P2 1.858(2)
C14 H14A 0.9800
C14 H14B 0.9800
C14 H14C 0.9800
C15 H15A 0.9800
C15 H15B 0.9800
C15 H15C 0.9800
C16 H16A 0.9800
C16 H16B 0.9800
C16 H16C 0.9800
C101 F100 1.327(3)
C101 F200 1.327(3)
C101 F300 1.330(3)
C101 S100 1.811(3)
O100 S100 1.4346(18)
O200 S100 1.4291(18)
O300 S100 1.4305(18)
P1 B1 1.941(2)
P1 H1 1.33(2)
P2 B1 1.938(2)
P2 H2 1.30(2)
B1 H3 1.13(2)
B1 H4 1.11(2)

loop_
_geom_torsion_atom_site_label_1
_geom_torsion_atom_site_label_2
_geom_torsion_atom_site_label_3
_geom_torsion_atom_site_label_4
_geom_torsion
C2 C1 P1 C5 -56.38(18)
C3 C1 P1 C5 67.05(18)
C4 C1 P1 C5 -175.12(14)
C2 C1 P1 B1 69.63(18)
C3 C1 P1 B1 -166.93(16)
C4 C1 P1 B1 -49.11(18)
C6 C5 P1 C1 -42.37(19)
C7 C5 P1 C1 81.17(16)
C8 C5 P1 C1 -160.84(14)
C6 C5 P1 B1 -171.11(16)
C7 C5 P1 B1 -47.58(17)
C8 C5 P1 B1 70.41(16)
C12 C9 P2 C13 -56.06(18)
C11 C9 P2 C13 68.31(18)
C10 C9 P2 C13 -174.69(14)
C12 C9 P2 B1 69.45(18)
C11 C9 P2 B1 -166.18(15)
C10 C9 P2 B1 -49.18(17)
C16 C13 P2 C9 -44.80(19)
C15 C13 P2 C9 78.12(18)
C14 C13 P2 C9 -163.52(14)
C16 C13 P2 B1 -172.54(16)
C15 C13 P2 B1 -49.62(18)
C14 C13 P2 B1 68.75(17)
F100 C101 S100 O200 -63.1(2)
F200 C101 S100 O200 56.7(2)
F300 C101 S100 O200 177.68(19)
F100 C101 S100 O300 176.64(17)
F200 C101 S100 O300 -63.5(2)
F300 C101 S100 O300 57.4(2)
F100 C101 S100 O100 57.1(2)
F200 C101 S100 O100 176.88(19)
F300 C101 S100 O100 -62.1(2)
C9 P2 B1 P1 81.66(15)
C13 P2 B1 P1 -148.74(12)
C1 P1 B1 P2 79.52(15)
C5 P1 B1 P2 -149.95(12)
